data_7154584
loop_
_publ_author_name
'Marin-Luna, Marta'
'Vidal, Angel'
'Bautista, Delia'
'Orenes, Raul-Angel'
'Alajarin, Mateo'

_publ_section_title
;
 Acid-promoted cycloisomerizations of phenylallenes bearing acetalic
 functions at the ortho position: a stereocontrolled entry to indeno-fused
 dioxepanes, dioxocanes and thioanalogues.
;
_journal_issue 31
_journal_name_full 'Organic &amp; biomolecular chemistry'
_journal_page_first 8420
_journal_page_last 8424
_journal_paper_doi 10.1039/c5ob00897b
_journal_volume 13
_journal_year 2015
_chemical_formula_sum 'C34 H32 Br2 S2'
_chemical_formula_weight 664.53
_chemical_name_systematic
;
 ?
;
_space_group_crystal_system monoclinic
_space_group_IT_number 14
_space_group_name_Hall '-P 2yn'
_space_group_name_H-M_alt 'P 1 21/n 1'
_symmetry_space_group_name_Hall '-P 2yn'
_symmetry_space_group_name_H-M 'P 1 21/n 1'
_atom_sites_solution_hydrogens geom
_atom_sites_solution_primary direct
_audit_creation_method SHELXL-2013
_audit_update_record
;
2015-03-03 deposited with the CCDC.
2015-07-08 downloaded from the CCDC.
;
_cell_angle_alpha 90
_cell_angle_beta 104.2897(16)
_cell_angle_gamma 90
_cell_formula_units_Z 4
_cell_length_a 15.3927(7)
_cell_length_b 11.1410(5)
_cell_length_c 18.1915(9)
_cell_measurement_reflns_used 9725
_cell_measurement_temperature 100(2)
_cell_measurement_theta_max 28.64
_cell_measurement_theta_min 2.28
_cell_volume 3023.1(2)
_computing_cell_refinement 'SAINT V8.34A (Bruker AXS Inc., 2011)'
_computing_data_collection 'APEX2 2014.1-1 (Bruker AXS Inc.)'
_computing_data_reduction 'SAINT V8.34A (Bruker AXS Inc., 2011)'
_computing_molecular_graphics 'Bruker SHELXTL'
_computing_publication_material 'Bruker SHELXTL'
_computing_structure_refinement 'SHELXL-2013 (Sheldrick, 2013)'
_computing_structure_solution 'SHELXS-97 (Sheldrick, 2008)'
_diffrn_ambient_temperature 100(2)
_diffrn_detector_area_resol_mean 10.4167
_diffrn_measured_fraction_theta_full 0.999
_diffrn_measured_fraction_theta_max 0.997
_diffrn_measurement_device_type 'Bruker D8 QUEST'
_diffrn_measurement_method \w-scans
_diffrn_radiation_type MoK\a
_diffrn_radiation_wavelength 0.71073
_diffrn_reflns_av_R_equivalents 0.0416
_diffrn_reflns_av_unetI/netI 0.0186
_diffrn_reflns_laue_measured_fraction_full 0.999
_diffrn_reflns_laue_measured_fraction_max 0.997
_diffrn_reflns_limit_h_max 19
_diffrn_reflns_limit_h_min -20
_diffrn_reflns_limit_k_max 15
_diffrn_reflns_limit_k_min -15
_diffrn_reflns_limit_l_max 24
_diffrn_reflns_limit_l_min -24
_diffrn_reflns_number 100925
_diffrn_reflns_point_group_measured_fraction_full 0.999
_diffrn_reflns_point_group_measured_fraction_max 0.997
_diffrn_reflns_theta_full 27.000
_diffrn_reflns_theta_max 28.778
_diffrn_reflns_theta_min 2.162
_diffrn_source 'high brilliance microfocus sealed tube '
_exptl_absorpt_coefficient_mu 2.841
_exptl_absorpt_correction_T_max 0.8621
_exptl_absorpt_correction_T_min 0.7462
_exptl_absorpt_correction_type multi-scan
_exptl_absorpt_process_details SADABS
_exptl_crystal_colour colourless
_exptl_crystal_density_diffrn 1.460
_exptl_crystal_description block
_exptl_crystal_F_000 1352
_exptl_crystal_size_max 0.170
_exptl_crystal_size_mid 0.170
_exptl_crystal_size_min 0.100
_refine_diff_density_max 0.875
_refine_diff_density_min -0.602
_refine_diff_density_rms 0.065
_refine_ls_extinction_method none
_refine_ls_goodness_of_fit_ref 1.022
_refine_ls_hydrogen_treatment constr
_refine_ls_matrix_type full
_refine_ls_number_parameters 346
_refine_ls_number_reflns 7835
_refine_ls_number_restraints 0
_refine_ls_restrained_S_all 1.022
_refine_ls_R_factor_all 0.0381
_refine_ls_R_factor_gt 0.0292
_refine_ls_shift/su_max 0.004
_refine_ls_shift/su_mean 0.000
_refine_ls_structure_factor_coef Fsqd
_refine_ls_weighting_details 'w=1/[\s^2^(Fo^2^)+(0.0394P)^2^+2.0778P] where P=(Fo^2^+2Fc^2^)/3'
_refine_ls_weighting_scheme calc
_refine_ls_wR_factor_gt 0.0718
_refine_ls_wR_factor_ref 0.0758
_reflns_Friedel_coverage 0.000
_reflns_number_gt 6768
_reflns_number_total 7835
_reflns_threshold_expression 'I > 2\s(I)'
_cod_data_source_file c5ob00897b2.cif
_cod_data_source_block mml145_0m
_cod_depositor_comments 'Adding full bibliography for 7154584--7154586.cif.'
_cod_database_code 7154584
_shelx_space_group_comment
;
The symmetry employed for this shelxl refinement is uniquely defined
by the following loop, which should always be used as a source of
symmetry information in preference to the above space-group names.
They are only intended as comments.
;
_shelx_estimated_absorpt_t_min 0.644
_shelx_estimated_absorpt_t_max 0.764
_shelxl_version_number 2013-4

loop_
_space_group_symop_operation_xyz
'x, y, z'
'-x+1/2, y+1/2, -z+1/2'
'-x, -y, -z'
'x-1/2, -y-1/2, z-1/2'

loop_
_atom_site_label
_atom_site_type_symbol
_atom_site_fract_x
_atom_site_fract_y
_atom_site_fract_z
_atom_site_U_iso_or_equiv
_atom_site_adp_type
_atom_site_occupancy
_atom_site_site_symmetry_order
_atom_site_calc_flag
_atom_site_refinement_flags_posn
_atom_site_refinement_flags_adp
Br1 Br 0.47840(2) 0.08208(2) 1.09678(2) 0.03533(6) Uani 1 1 d . .
Br2 Br 1.23987(2) 0.81894(2) 0.70893(2) 0.03800(7) Uani 1 1 d . .
S1 S 0.71961(3) 0.48307(3) 0.92413(2) 0.01704(8) Uani 1 1 d . .
S2 S 0.93328(3) 0.49675(3) 0.87036(2) 0.01744(8) Uani 1 1 d . .
C1 C 0.73861(10) 0.63189(13) 0.88658(8) 0.0136(3) Uani 1 1 d . .
H1 H 0.6803 0.6756 0.8705 0.016 Uiso 1 1 calc R U
C2 C 0.78253(10) 0.62510(13) 0.81990(8) 0.0128(3) Uani 1 1 d . .
C3 C 0.88307(10) 0.64762(13) 0.85266(8) 0.0137(3) Uani 1 1 d . .
H3 H 0.9098 0.6950 0.8170 0.016 Uiso 1 1 calc R U
C4 C 0.88491(10) 0.71624(14) 0.92456(8) 0.0152(3) Uani 1 1 d . .
C5 C 0.95220(11) 0.78889(16) 0.96724(10) 0.0217(3) Uani 1 1 d . .
H5 H 1.0077 0.7977 0.9537 0.026 Uiso 1 1 calc R U
C6 C 0.93693(12) 0.84854(18) 1.03012(10) 0.0276(4) Uani 1 1 d . .
H6 H 0.9823 0.8986 1.0597 0.033 Uiso 1 1 calc R U
C7 C 0.85571(12) 0.83546(18) 1.04996(10) 0.0274(4) Uani 1 1 d . .
H7 H 0.8464 0.8762 1.0932 0.033 Uiso 1 1 calc R U
C8 C 0.78826(11) 0.76361(16) 1.00722(9) 0.0209(3) Uani 1 1 d . .
H8 H 0.7329 0.7545 1.0209 0.025 Uiso 1 1 calc R U
C9 C 0.80336(10) 0.70532(14) 0.94415(8) 0.0149(3) Uani 1 1 d . .
C10 C 0.73461(10) 0.60681(13) 0.74820(8) 0.0125(3) Uani 1 1 d . .
C11 C 0.76559(10) 0.59935(14) 0.67418(9) 0.0151(3) Uani 1 1 d . .
C12 C 0.70280(13) 0.6753(2) 0.61281(10) 0.0302(4) Uani 1 1 d . .
H12A H 0.7020 0.7581 0.6308 0.045 Uiso 1 1 calc R U
H12B H 0.6421 0.6419 0.6021 0.045 Uiso 1 1 calc R U
H12C H 0.7243 0.6742 0.5664 0.045 Uiso 1 1 calc R U
C13 C 0.75948(14) 0.46844(16) 0.64740(11) 0.0292(4) Uani 1 1 d . .
H13A H 0.7819 0.4620 0.6016 0.044 Uiso 1 1 calc R U
H13B H 0.6969 0.4419 0.6361 0.044 Uiso 1 1 calc R U
H13C H 0.7958 0.4177 0.6874 0.044 Uiso 1 1 calc R U
C14 C 0.86134(11) 0.64304(15) 0.67990(9) 0.0183(3) Uani 1 1 d . .
H14A H 0.8666 0.7274 0.6956 0.027 Uiso 1 1 calc R U
H14B H 0.8752 0.6352 0.6304 0.027 Uiso 1 1 calc R U
H14C H 0.9035 0.5945 0.7174 0.027 Uiso 1 1 calc R U
C21 C 0.61032(12) 0.51367(17) 0.94177(12) 0.0295(4) Uani 1 1 d . .
H21A H 0.6142 0.5851 0.9748 0.035 Uiso 1 1 calc R U
H21B H 0.5662 0.5307 0.8932 0.035 Uiso 1 1 calc R U
C22 C 0.58025(11) 0.40662(15) 0.97950(10) 0.0229(3) Uani 1 1 d . .
C23 C 0.51667(13) 0.32851(16) 0.93793(10) 0.0254(4) Uani 1 1 d . .
H23 H 0.4930 0.3421 0.8852 0.030 Uiso 1 1 calc R U
C24 C 0.48729(12) 0.23109(16) 0.97228(10) 0.0245(4) Uani 1 1 d . .
H24 H 0.4438 0.1778 0.9435 0.029 Uiso 1 1 calc R U
C25 C 0.52194(11) 0.21217(15) 1.04893(10) 0.0212(3) Uani 1 1 d . .
C26 C 0.58564(11) 0.28757(16) 1.09202(10) 0.0238(3) Uani 1 1 d . .
H26 H 0.6091 0.2733 1.1447 0.029 Uiso 1 1 calc R U
C27 C 0.61484(12) 0.38541(17) 1.05655(11) 0.0254(4) Uani 1 1 d . .
H27 H 0.6588 0.4381 1.0854 0.030 Uiso 1 1 calc R U
C31 C 1.05055(11) 0.52934(16) 0.91486(9) 0.0218(3) Uani 1 1 d . .
H31A H 1.0538 0.5759 0.9618 0.026 Uiso 1 1 calc R U
H31B H 1.0827 0.4527 0.9296 0.026 Uiso 1 1 calc R U
C32 C 1.09775(10) 0.59856(15) 0.86492(9) 0.0185(3) Uani 1 1 d . .
C33 C 1.14610(11) 0.70139(17) 0.89171(10) 0.0236(3) Uani 1 1 d . .
H33 H 1.1503 0.7271 0.9423 0.028 Uiso 1 1 calc R U
C34 C 1.18864(11) 0.76774(17) 0.84575(11) 0.0267(4) Uani 1 1 d . .
H34 H 1.2210 0.8386 0.8644 0.032 Uiso 1 1 calc R U
C35 C 1.18300(11) 0.72877(17) 0.77275(10) 0.0246(4) Uani 1 1 d . .
C36 C 1.13737(12) 0.62531(18) 0.74501(10) 0.0258(4) Uani 1 1 d . .
H36 H 1.1352 0.5986 0.6950 0.031 Uiso 1 1 calc R U
C37 C 1.09470(11) 0.56084(16) 0.79107(10) 0.0227(3) Uani 1 1 d . .
H37 H 1.0628 0.4898 0.7721 0.027 Uiso 1 1 calc R U
C41 C 0.63559(10) 0.58634(14) 0.73892(8) 0.0142(3) Uani 1 1 d . .
C42 C 0.57670(11) 0.68287(15) 0.73461(9) 0.0176(3) Uani 1 1 d . .
H42 H 0.5983 0.7626 0.7337 0.021 Uiso 1 1 calc R U
C43 C 0.48664(11) 0.66339(17) 0.73162(9) 0.0225(3) Uani 1 1 d . .
H43 H 0.4474 0.7298 0.7295 0.027 Uiso 1 1 calc R U
C44 C 0.45389(11) 0.54715(18) 0.73168(9) 0.0251(4) Uani 1 1 d . .
H44 H 0.3924 0.5340 0.7299 0.030 Uiso 1 1 calc R U
C45 C 0.51121(12) 0.45073(17) 0.73434(10) 0.0245(4) Uani 1 1 d . .
H45 H 0.4888 0.3711 0.7334 0.029 Uiso 1 1 calc R U
C46 C 0.60166(11) 0.47009(15) 0.73834(9) 0.0192(3) Uani 1 1 d . .
H46 H 0.6407 0.4034 0.7407 0.023 Uiso 1 1 calc R U

loop_
_atom_site_aniso_label
_atom_site_aniso_U_11
_atom_site_aniso_U_22
_atom_site_aniso_U_33
_atom_site_aniso_U_23
_atom_site_aniso_U_13
_atom_site_aniso_U_12
Br1 0.04317(12) 0.02624(10) 0.04310(12) 0.01319(8) 0.02306(9) -0.00389(8)
Br2 0.02414(10) 0.04863(13) 0.04442(12) 0.02035(9) 0.01456(8) 0.00149(8)
S1 0.01620(18) 0.01573(18) 0.02135(19) 0.00651(14) 0.00873(14) 0.00267(13)
S2 0.01641(18) 0.01548(18) 0.02111(19) 0.00316(14) 0.00595(14) 0.00338(14)
C1 0.0144(7) 0.0133(7) 0.0131(7) 0.0026(5) 0.0037(5) 0.0009(5)
C2 0.0132(6) 0.0103(6) 0.0157(7) 0.0022(5) 0.0049(5) 0.0012(5)
C3 0.0136(7) 0.0135(7) 0.0140(7) 0.0012(5) 0.0032(5) 0.0013(5)
C4 0.0155(7) 0.0155(7) 0.0137(7) 0.0024(5) 0.0021(5) 0.0029(5)
C5 0.0159(7) 0.0264(8) 0.0212(8) -0.0029(7) 0.0019(6) -0.0002(6)
C6 0.0198(8) 0.0348(10) 0.0237(9) -0.0101(7) -0.0028(7) -0.0008(7)
C7 0.0261(9) 0.0374(10) 0.0166(8) -0.0074(7) 0.0014(7) 0.0054(7)
C8 0.0191(8) 0.0283(9) 0.0153(7) 0.0005(6) 0.0043(6) 0.0034(6)
C9 0.0159(7) 0.0161(7) 0.0116(7) 0.0033(5) 0.0015(5) 0.0019(6)
C10 0.0141(7) 0.0087(6) 0.0151(7) 0.0009(5) 0.0042(5) 0.0003(5)
C11 0.0167(7) 0.0148(7) 0.0146(7) -0.0013(5) 0.0054(5) -0.0011(5)
C12 0.0253(9) 0.0474(12) 0.0193(8) 0.0130(8) 0.0083(7) 0.0061(8)
C13 0.0373(10) 0.0225(9) 0.0343(10) -0.0134(7) 0.0209(8) -0.0109(8)
C14 0.0195(7) 0.0197(8) 0.0181(7) -0.0040(6) 0.0091(6) -0.0038(6)
C21 0.0265(9) 0.0234(9) 0.0467(11) 0.0131(8) 0.0246(8) 0.0065(7)
C22 0.0223(8) 0.0202(8) 0.0329(9) 0.0093(7) 0.0192(7) 0.0072(6)
C23 0.0318(9) 0.0259(9) 0.0228(8) 0.0062(7) 0.0151(7) 0.0072(7)
C24 0.0298(9) 0.0213(8) 0.0249(8) -0.0010(7) 0.0113(7) -0.0005(7)
C25 0.0234(8) 0.0168(7) 0.0284(9) 0.0066(6) 0.0157(7) 0.0028(6)
C26 0.0203(8) 0.0296(9) 0.0230(8) 0.0069(7) 0.0083(7) 0.0041(7)
C27 0.0177(8) 0.0253(9) 0.0350(10) 0.0024(7) 0.0102(7) -0.0016(6)
C31 0.0164(7) 0.0281(9) 0.0206(8) 0.0061(7) 0.0042(6) 0.0060(6)
C32 0.0118(7) 0.0248(8) 0.0186(7) 0.0034(6) 0.0030(6) 0.0068(6)
C33 0.0148(7) 0.0344(9) 0.0209(8) -0.0042(7) 0.0030(6) 0.0024(7)
C34 0.0151(7) 0.0293(9) 0.0351(10) -0.0019(8) 0.0049(7) -0.0004(7)
C35 0.0143(7) 0.0317(9) 0.0294(9) 0.0098(7) 0.0085(7) 0.0048(7)
C36 0.0212(8) 0.0369(10) 0.0204(8) 0.0002(7) 0.0073(7) 0.0040(7)
C37 0.0204(8) 0.0254(9) 0.0234(8) -0.0012(7) 0.0075(7) 0.0021(6)
C41 0.0140(7) 0.0173(7) 0.0107(6) 0.0007(5) 0.0020(5) -0.0015(5)
C42 0.0180(7) 0.0200(8) 0.0142(7) -0.0002(6) 0.0030(6) 0.0005(6)
C43 0.0160(7) 0.0333(9) 0.0176(8) 0.0018(7) 0.0029(6) 0.0053(6)
C44 0.0140(7) 0.0425(10) 0.0184(8) 0.0057(7) 0.0031(6) -0.0047(7)
C45 0.0213(8) 0.0283(9) 0.0223(8) 0.0054(7) 0.0021(6) -0.0099(7)
C46 0.0193(7) 0.0181(7) 0.0196(8) 0.0020(6) 0.0039(6) -0.0034(6)

loop_
_atom_type_symbol
_atom_type_description
_atom_type_scat_dispersion_real
_atom_type_scat_dispersion_imag
_atom_type_scat_source
C C 0.0033 0.0016 'International Tables Vol C Tables 4.2.6.8 and 6.1.1.4'
H H 0.0000 0.0000 'International Tables Vol C Tables 4.2.6.8 and 6.1.1.4'
S S 0.1246 0.1234 'International Tables Vol C Tables 4.2.6.8 and 6.1.1.4'
Br Br -0.2901 2.4595 'International Tables Vol C Tables 4.2.6.8 and 6.1.1.4'

loop_
_geom_angle_atom_site_label_1
_geom_angle_atom_site_label_2
_geom_angle_atom_site_label_3
_geom_angle
C21 S1 C1 97.75(7)
C31 S2 C3 102.84(7)
C9 C1 C2 103.50(12)
C9 C1 S1 111.79(10)
C2 C1 S1 113.01(10)
C10 C2 C1 122.16(13)
C10 C2 C3 131.26(13)
C1 C2 C3 106.53(12)
C4 C3 C2 102.74(12)
C4 C3 S2 113.13(10)
C2 C3 S2 104.92(10)
C5 C4 C9 120.16(14)
C5 C4 C3 129.10(14)
C9 C4 C3 110.63(13)
C4 C5 C6 118.88(16)
C7 C6 C5 120.51(16)
C8 C7 C6 120.73(16)
C9 C8 C7 118.60(16)
C8 C9 C4 121.10(15)
C8 C9 C1 127.99(14)
C4 C9 C1 110.80(13)
C2 C10 C41 115.34(13)
C2 C10 C11 129.98(13)
C41 C10 C11 114.65(12)
C14 C11 C13 107.85(13)
C14 C11 C12 107.25(13)
C13 C11 C12 108.33(15)
C14 C11 C10 115.13(12)
C13 C11 C10 108.76(13)
C12 C11 C10 109.32(13)
C22 C21 S1 109.48(12)
C23 C22 C27 119.08(16)
C23 C22 C21 120.26(17)
C27 C22 C21 120.65(18)
C24 C23 C22 120.78(17)
C25 C24 C23 119.23(17)
C26 C25 C24 121.61(16)
C26 C25 Br1 119.14(13)
C24 C25 Br1 119.22(14)
C25 C26 C27 118.54(16)
C22 C27 C26 120.75(17)
C32 C31 S2 113.94(11)
C33 C32 C37 118.28(16)
C33 C32 C31 120.47(15)
C37 C32 C31 121.24(16)
C32 C33 C34 121.18(16)
C35 C34 C33 118.89(17)
C36 C35 C34 121.39(17)
C36 C35 Br2 119.15(14)
C34 C35 Br2 119.46(14)
C35 C36 C37 119.10(17)
C36 C37 C32 121.13(17)
C46 C41 C42 118.54(14)
C46 C41 C10 120.46(14)
C42 C41 C10 120.92(14)
C43 C42 C41 120.60(15)
C44 C43 C42 120.24(16)
C45 C44 C43 119.69(15)
C44 C45 C46 120.14(16)
C45 C46 C41 120.77(16)

loop_
_geom_bond_atom_site_label_1
_geom_bond_atom_site_label_2
_geom_bond_distance
Br1 C25 1.8960(16)
Br2 C35 1.9040(17)
S1 C21 1.8209(18)
S1 C1 1.8438(15)
S2 C31 1.8233(17)
S2 C3 1.8448(15)
C1 C9 1.498(2)
C1 C2 1.529(2)
C2 C10 1.346(2)
C2 C3 1.536(2)
C3 C4 1.509(2)
C4 C5 1.391(2)
C4 C9 1.392(2)
C5 C6 1.392(2)
C6 C7 1.392(3)
C7 C8 1.387(3)
C8 C9 1.387(2)
C10 C41 1.509(2)
C10 C11 1.538(2)
C11 C14 1.531(2)
C11 C13 1.533(2)
C11 C12 1.537(2)
C21 C22 1.505(2)
C22 C23 1.386(3)
C22 C27 1.391(3)
C23 C24 1.383(2)
C24 C25 1.381(3)
C25 C26 1.379(3)
C26 C27 1.396(2)
C31 C32 1.508(2)
C32 C33 1.387(2)
C32 C37 1.397(2)
C33 C34 1.394(3)
C34 C35 1.379(3)
C35 C36 1.379(3)
C36 C37 1.386(2)
C41 C46 1.396(2)
C41 C42 1.396(2)
C42 C43 1.391(2)
C43 C44 1.390(3)
C44 C45 1.383(3)
C45 C46 1.393(2)
